data_7042912
loop_
_publ_author_name
'Klongdee, Fatima'
'Boonmak, Jaursup'
'Youngme, Sujittra'

_publ_section_title
;
 Anion-dependent self-assembly of copper coordination polymers based on
 pyrazole-3,5-dicarboxylate and 1,2-di(4-pyridyl)ethylene.
;
_journal_issue 14
_journal_name_full 'Dalton transactions (Cambridge, England : 2003)'
_journal_page_first 4806
_journal_page_last 4815
_journal_paper_doi 10.1039/c7dt00406k
_journal_volume 46
_journal_year 2017
_chemical_formula_sum 'C184 H128 Cu16 N40 O32'
_chemical_formula_weight 4427.90
_chemical_name_common
Poly{hexakis(mu-1,2-di(4-pyridyl)ethylene)-tetrakis(mu3-pyrazole-3,5-dicarboxylato)tetracopper(I)tetracopper(II)}
_space_group_crystal_system monoclinic
_space_group_IT_number 14
_space_group_name_Hall '-P 2yn'
_space_group_name_H-M_alt 'P 1 21/n 1'
_symmetry_space_group_name_Hall '-P 2yn'
_symmetry_space_group_name_H-M 'P 1 21/n 1'
_atom_sites_solution_hydrogens geom
_audit_creation_method SHELXL-2014/7
_audit_update_record
;
2017-03-11 deposited with the CCDC.
2017-03-15 downloaded from the CCDC.
;
_cell_angle_alpha 90
_cell_angle_beta 93.7730(10)
_cell_angle_gamma 90
_cell_formula_units_Z 2
_cell_length_a 16.3570(7)
_cell_length_b 26.4808(12)
_cell_length_c 21.4340(9)
_cell_measurement_reflns_used 9830
_cell_measurement_temperature 298(2)
_cell_measurement_theta_max 24.237
_cell_measurement_theta_min 2.932
_cell_volume 9263.9(7)
_computing_cell_refinement 'SAINT v8.34A (Bruker, 2013)'
_computing_data_collection BrukerAPEX2
_computing_data_reduction 'SAINT v8.34A (Bruker, 2013)'
_computing_molecular_graphics SHELXL
_computing_publication_material SHELXL
_computing_structure_refinement 'SHELXL-2014/7 (Sheldrick, 2014)'
_computing_structure_solution 'SHELXL-2014/7 (Sheldrick, 2014)'
_diffrn_ambient_temperature 298(2)
_diffrn_measured_fraction_theta_full 0.997
_diffrn_measured_fraction_theta_max 0.996
_diffrn_measurement_device_type
;
Bruker D8 QUEST PHOTON 100
;
_diffrn_measurement_method '\fand\w scans'
_diffrn_radiation_type MoK\a
_diffrn_radiation_wavelength 0.71073
_diffrn_reflns_av_R_equivalents 0.097
_diffrn_reflns_av_unetI/netI 0.1063
_diffrn_reflns_Laue_measured_fraction_full 0.997
_diffrn_reflns_Laue_measured_fraction_max 0.996
_diffrn_reflns_limit_h_max 20
_diffrn_reflns_limit_h_min -20
_diffrn_reflns_limit_k_max 33
_diffrn_reflns_limit_k_min -33
_diffrn_reflns_limit_l_max 26
_diffrn_reflns_limit_l_min -25
_diffrn_reflns_number 267493
_diffrn_reflns_point_group_measured_fraction_full 0.997
_diffrn_reflns_point_group_measured_fraction_max 0.996
_diffrn_reflns_theta_full 25.242
_diffrn_reflns_theta_max 26.435
_diffrn_reflns_theta_min 2.836
_diffrn_source 'fine-focus sealed tube'
_exptl_absorpt_coefficient_mu 1.876
_exptl_absorpt_correction_T_max 0.7454
_exptl_absorpt_correction_T_min 0.6773
_exptl_absorpt_correction_type multi-scan
_exptl_absorpt_process_details 'SADABS 2014/5'
_exptl_crystal_colour green
_exptl_crystal_density_diffrn 1.587
_exptl_crystal_description block
_exptl_crystal_F_000 4464
_exptl_crystal_size_max 0.120
_exptl_crystal_size_mid 0.030
_exptl_crystal_size_min 0.030
_refine_diff_density_max 1.513
_refine_diff_density_min -0.853
_refine_diff_density_rms 0.112
_refine_ls_extinction_method none
_refine_ls_goodness_of_fit_ref 1.003
_refine_ls_hydrogen_treatment constr
_refine_ls_matrix_type full
_refine_ls_number_parameters 1225
_refine_ls_number_reflns 18998
_refine_ls_number_restraints 0
_refine_ls_restrained_S_all 1.003
_refine_ls_R_factor_all 0.1516
_refine_ls_R_factor_gt 0.0634
_refine_ls_shift/su_max 0.002
_refine_ls_shift/su_mean 0.000
_refine_ls_structure_factor_coef Fsqd
_refine_ls_weighting_details 'w=1/[\s^2^(Fo^2^)+(0.0615P)^2^+5.3176P] where P=(Fo^2^+2Fc^2^)/3'
_refine_ls_weighting_scheme calc
_refine_ls_wR_factor_gt 0.1152
_refine_ls_wR_factor_ref 0.1417
_reflns_Friedel_coverage 0.000
_reflns_number_gt 10197
_reflns_number_total 18998
_reflns_threshold_expression 'I > 2\s(I)'
_cod_data_source_file c7dt00406k2.cif
_cod_data_source_block compound5
_cod_database_code 7042912
_shelx_shelxl_version_number 2014/7
_shelx_space_group_comment
;
The symmetry employed for this shelxl refinement is uniquely defined
by the following loop, which should always be used as a source of
symmetry information in preference to the above space-group names.
They are only intended as comments.
;
_shelx_estimated_absorpt_t_min 0.806
_shelx_estimated_absorpt_t_max 0.946

loop_
_space_group_symop_operation_xyz
'x, y, z'
'-x+1/2, y+1/2, -z+1/2'
'-x, -y, -z'
'x-1/2, -y-1/2, z-1/2'

loop_
_atom_site_label
_atom_site_type_symbol
_atom_site_fract_x
_atom_site_fract_y
_atom_site_fract_z
_atom_site_U_iso_or_equiv
_atom_site_adp_type
_atom_site_occupancy
_atom_site_site_symmetry_order
_atom_site_calc_flag
_atom_site_refinement_flags_posn
_atom_site_refinement_flags_adp
C1 C 0.5725(3) 0.45480(19) 0.4005(2) 0.0297(13) Uani 1 1 d . .
C2 C 0.5225(4) 0.4970(2) 0.3917(3) 0.0434(16) Uani 1 1 d . .
H2 H 0.4662 0.4977 0.3823 0.052 Uiso 1 1 calc R U
C3 C 0.5756(3) 0.5381(2) 0.4001(2) 0.0325(13) Uani 1 1 d . .
C4 C 0.5670(4) 0.3987(2) 0.3969(2) 0.0338(13) Uani 1 1 d . .
C5 C 0.5739(4) 0.5941(2) 0.3937(3) 0.0410(15) Uani 1 1 d . .
C6 C 0.8937(3) 0.4493(2) 0.3940(2) 0.0301(13) Uani 1 1 d . .
C7 C 0.9429(3) 0.4899(2) 0.3794(3) 0.0390(14) Uani 1 1 d . .
H7 H 0.9958 0.4889 0.3661 0.047 Uiso 1 1 calc R U
C8 C 0.8956(3) 0.53215(19) 0.3892(2) 0.0292(13) Uani 1 1 d . .
C9 C 0.8943(4) 0.3931(2) 0.3909(2) 0.0335(14) Uani 1 1 d . .
C10 C 0.8990(4) 0.5880(2) 0.3790(3) 0.0417(15) Uani 1 1 d . .
C11 C 0.6161(3) 0.5544(2) 1.0995(2) 0.0310(13) Uani 1 1 d . .
C12 C 0.5630(3) 0.5159(2) 1.1141(3) 0.0405(15) Uani 1 1 d . .
H12 H 0.5112 0.5189 1.1291 0.049 Uiso 1 1 calc R U
C13 C 0.6047(3) 0.4718(2) 1.1011(2) 0.0342(14) Uani 1 1 d . .
C14 C 0.6190(4) 0.6103(2) 1.1068(2) 0.0306(13) Uani 1 1 d . .
C15 C 0.5959(4) 0.4157(2) 1.1099(3) 0.0440(15) Uani 1 1 d . .
C16 C 0.9323(3) 0.5382(2) 1.0882(2) 0.0340(14) Uani 1 1 d . .
C17 C 0.9789(3) 0.4944(2) 1.0988(3) 0.0401(15) Uani 1 1 d . .
H17 H 1.0347 0.4919 1.1098 0.048 Uiso 1 1 calc R U
C18 C 0.9226(3) 0.4555(2) 1.0891(2) 0.0327(13) Uani 1 1 d . .
C19 C 0.9424(4) 0.5940(2) 1.0942(3) 0.0390(14) Uani 1 1 d . .
C20 C 0.9195(4) 0.3995(2) 1.0961(2) 0.0337(14) Uani 1 1 d . .
C21 C 0.6794(3) 0.4218(2) 0.5607(2) 0.0355(14) Uani 1 1 d . .
H21 H 0.6280 0.4233 0.5397 0.043 Uiso 1 1 calc R U
C22 C 0.6842(3) 0.4243(2) 0.6253(2) 0.0358(14) Uani 1 1 d . .
H22 H 0.6366 0.4274 0.6465 0.043 Uiso 1 1 calc R U
C23 C 0.7599(3) 0.42243(19) 0.6584(2) 0.0305(13) Uani 1 1 d . .
C24 C 0.8282(3) 0.4192(2) 0.6230(2) 0.0422(15) Uani 1 1 d . .
H24 H 0.8806 0.4190 0.6427 0.051 Uiso 1 1 calc R U
C25 C 0.8178(4) 0.4163(2) 0.5586(3) 0.0442(16) Uani 1 1 d . .
H25 H 0.8642 0.4136 0.5360 0.053 Uiso 1 1 calc R U
C26 C 0.7700(3) 0.4239(2) 0.7266(2) 0.0378(14) Uani 1 1 d . .
H26 H 0.8234 0.4263 0.7441 0.045 Uiso 1 1 calc R U
C27 C 0.7114(4) 0.4220(2) 0.7660(2) 0.0377(14) Uani 1 1 d . .
H27 H 0.6577 0.4205 0.7488 0.045 Uiso 1 1 calc R U
C28 C 0.6672(4) 0.4176(2) 0.9345(3) 0.0419(15) Uani 1 1 d . .
H28 H 0.6214 0.4143 0.9576 0.050 Uiso 1 1 calc R U
C29 C 0.6554(3) 0.4173(2) 0.8702(3) 0.0427(15) Uani 1 1 d . .
H29 H 0.6030 0.4139 0.8510 0.051 Uiso 1 1 calc R U
C30 C 0.7229(3) 0.4222(2) 0.8342(2) 0.0339(13) Uani 1 1 d . .
C31 C 0.7990(3) 0.4272(2) 0.8664(2) 0.0389(15) Uani 1 1 d . .
H31 H 0.8461 0.4309 0.8447 0.047 Uiso 1 1 calc R U
C32 C 0.8040(3) 0.4267(2) 0.9311(2) 0.0393(15) Uani 1 1 d . .
H32 H 0.8556 0.4297 0.9518 0.047 Uiso 1 1 calc R U
C33 C 0.6876(3) 0.5736(2) 0.5570(3) 0.0398(15) Uani 1 1 d . .
H33 H 0.6358 0.5749 0.5363 0.048 Uiso 1 1 calc R U
C34 C 0.6926(4) 0.5716(2) 0.6216(3) 0.0410(15) Uani 1 1 d . .
H34 H 0.6452 0.5711 0.6433 0.049 Uiso 1 1 calc R U
C35 C 0.7693(4) 0.5701(2) 0.6539(2) 0.0397(15) Uani 1 1 d . .
C36 C 0.8362(4) 0.5719(2) 0.6181(3) 0.0443(16) Uani 1 1 d . .
H36 H 0.8887 0.5725 0.6376 0.053 Uiso 1 1 calc R U
C37 C 0.8259(4) 0.5729(2) 0.5539(3) 0.0444(16) Uani 1 1 d . .
H37 H 0.8723 0.5727 0.5311 0.053 Uiso 1 1 calc R U
C38 C 0.7825(4) 0.5698(2) 0.7229(3) 0.0441(15) Uani 1 1 d . .
H38 H 0.8363 0.5721 0.7395 0.053 Uiso 1 1 calc R U
C39 C 0.7262(4) 0.5666(2) 0.7620(3) 0.0465(16) Uani 1 1 d . .
H39 H 0.6726 0.5622 0.7457 0.056 Uiso 1 1 calc R U
C40 C 0.6866(4) 0.5715(2) 0.9314(3) 0.0431(15) Uani 1 1 d . .
H40 H 0.6413 0.5687 0.9553 0.052 Uiso 1 1 calc R U
C41 C 0.6734(4) 0.5665(2) 0.8680(3) 0.0463(16) Uani 1 1 d . .
H41 H 0.6208 0.5614 0.8500 0.056 Uiso 1 1 calc R U
C42 C 0.7402(4) 0.5693(2) 0.8307(2) 0.0397(15) Uani 1 1 d . .
C43 C 0.8169(4) 0.5771(2) 0.8615(3) 0.0412(15) Uani 1 1 d . .
H43 H 0.8635 0.5788 0.8389 0.049 Uiso 1 1 calc R U
C44 C 0.8231(4) 0.5821(2) 0.9265(3) 0.0393(14) Uani 1 1 d . .
H44 H 0.8747 0.5872 0.9464 0.047 Uiso 1 1 calc R U
C45 C 0.3980(3) 0.3115(2) 0.2780(2) 0.0345(14) Uani 1 1 d . .
H45 H 0.4096 0.3451 0.2874 0.041 Uiso 1 1 calc R U
C46 C 0.3439(3) 0.3010(2) 0.2277(2) 0.0345(14) Uani 1 1 d . .
H46 H 0.3198 0.3274 0.2045 0.041 Uiso 1 1 calc R U
C47 C 0.3251(3) 0.2519(2) 0.2114(2) 0.0288(12) Uani 1 1 d . .
C48 C 0.3647(3) 0.2150(2) 0.2480(2) 0.0313(13) Uani 1 1 d . .
H48 H 0.3552 0.1812 0.2387 0.038 Uiso 1 1 calc R U
C49 C 0.4175(3) 0.2278(2) 0.2976(2) 0.0330(13) Uani 1 1 d . .
H49 H 0.4426 0.2020 0.3211 0.040 Uiso 1 1 calc R U
C50 C 0.2683(3) 0.2379(2) 0.1593(2) 0.0307(13) Uani 1 1 d . .
H50 H 0.2582 0.2036 0.1538 0.037 Uiso 1 1 calc R U
C51 C 0.2291(3) 0.2691(2) 0.1185(2) 0.0321(13) Uani 1 1 d . .
H51 H 0.2383 0.3035 0.1239 0.038 Uiso 1 1 calc R U
C52 C 0.0999(3) 0.2727(2) -0.0320(2) 0.0282(12) Uani 1 1 d . .
H52 H 0.0866 0.2961 -0.0634 0.034 Uiso 1 1 calc R U
C53 C 0.1510(3) 0.28755(19) 0.0174(2) 0.0293(13) Uani 1 1 d . .
H53 H 0.1715 0.3203 0.0189 0.035 Uiso 1 1 calc R U
C54 C 0.1727(3) 0.2536(2) 0.0659(2) 0.0262(12) Uani 1 1 d . .
C55 C 0.1383(3) 0.20629(19) 0.0600(2) 0.0292(13) Uani 1 1 d . .
H55 H 0.1502 0.1822 0.0909 0.035 Uiso 1 1 calc R U
C56 C 0.0868(3) 0.1942(2) 0.0096(2) 0.0318(13) Uani 1 1 d . .
H56 H 0.0638 0.1621 0.0078 0.038 Uiso 1 1 calc R U
C57 C 1.0791(3) 0.3045(2) 0.4653(2) 0.0348(14) Uani 1 1 d . .
H57 H 1.0670 0.3379 0.4548 0.042 Uiso 1 1 calc R U
C58 C 1.1345(3) 0.2953(2) 0.5149(2) 0.0360(14) Uani 1 1 d . .
H58 H 1.1587 0.3222 0.5371 0.043 Uiso 1 1 calc R U
C59 C 1.1544(3) 0.2462(2) 0.5319(2) 0.0256(12) Uani 1 1 d . .
C60 C 1.1163(3) 0.2084(2) 0.4961(2) 0.0341(14) Uani 1 1 d . .
H60 H 1.1280 0.1747 0.5055 0.041 Uiso 1 1 calc R U
C61 C 1.0615(3) 0.2200(2) 0.4469(2) 0.0362(14) Uani 1 1 d . .
H61 H 1.0370 0.1939 0.4235 0.043 Uiso 1 1 calc R U
C62 C 1.2120(3) 0.2326(2) 0.5861(2) 0.0220(11) Uani 1 1 d . .
H62 H 1.2215 0.1985 0.5939 0.026 Uiso 1 1 calc R U
C63 C 1.2495(3) 0.2644(2) 0.6227(2) 0.0372(15) Uani 1 1 d . .
H63 H 1.2416 0.2986 0.6142 0.045 Uiso 1 1 calc R U
C64 C 1.3871(3) 0.2765(2) 0.7682(2) 0.0389(15) Uani 1 1 d . .
H64 H 1.4105 0.3026 0.7922 0.047 Uiso 1 1 calc R U
C65 C 1.3404(3) 0.2885(2) 0.7141(3) 0.0407(15) Uani 1 1 d . .
H65 H 1.3330 0.3220 0.7023 0.049 Uiso 1 1 calc R U
C66 C 1.3048(3) 0.2504(2) 0.6777(2) 0.0304(13) Uani 1 1 d . .
C67 C 1.3209(3) 0.2009(2) 0.6965(2) 0.0368(14) Uani 1 1 d . .
H67 H 1.3002 0.1741 0.6723 0.044 Uiso 1 1 calc R U
C68 C 1.3678(3) 0.1918(2) 0.7512(2) 0.0358(14) Uani 1 1 d . .
H68 H 1.3773 0.1585 0.7635 0.043 Uiso 1 1 calc R U
C69 C 0.8932(3) 0.30370(19) 0.9888(2) 0.0277(12) Uani 1 1 d . .
H69 H 0.9135 0.3365 0.9918 0.033 Uiso 1 1 calc R U
C70 C 0.8406(3) 0.29168(19) 0.9387(2) 0.0298(13) Uani 1 1 d . .
H70 H 0.8259 0.3161 0.9088 0.036 Uiso 1 1 calc R U
C71 C 0.8090(3) 0.2431(2) 0.9321(2) 0.0270(13) Uani 1 1 d . .
C72 C 0.8369(3) 0.20820(19) 0.9771(2) 0.0268(12) Uani 1 1 d . .
H72 H 0.8202 0.1747 0.9737 0.032 Uiso 1 1 calc R U
C73 C 0.8888(3) 0.2230(2) 1.0262(2) 0.0258(12) Uani 1 1 d . .
H73 H 0.9055 0.1989 1.0559 0.031 Uiso 1 1 calc R U
C74 C 0.7503(3) 0.2281(2) 0.8810(2) 0.0310(13) Uani 1 1 d . .
H74 H 0.7425 0.1937 0.8740 0.037 Uiso 1 1 calc R U
C75 C 0.7069(3) 0.2602(2) 0.8436(2) 0.0319(14) Uani 1 1 d . .
H75 H 0.7140 0.2944 0.8519 0.038 Uiso 1 1 calc R U
C76 C 0.5605(3) 0.2724(2) 0.7031(2) 0.0288(12) Uani 1 1 d . .
H76 H 0.5365 0.2986 0.6794 0.035 Uiso 1 1 calc R U
C77 C 0.6116(3) 0.28420(19) 0.7547(2) 0.0298(13) Uani 1 1 d . .
H77 H 0.6208 0.3179 0.7653 0.036 Uiso 1 1 calc R U
C78 C 0.6493(3) 0.2467(2) 0.7908(2) 0.0279(12) Uani 1 1 d . .
C79 C 0.6297(3) 0.1973(2) 0.7741(2) 0.0349(14) Uani 1 1 d . .
H79 H 0.6515 0.1706 0.7979 0.042 Uiso 1 1 calc R U
C80 C 0.5779(3) 0.1879(2) 0.7221(2) 0.0323(13) Uani 1 1 d . .
H80 H 0.5659 0.1545 0.7118 0.039 Uiso 1 1 calc R U
C81 C 0.8053(3) 0.7780(2) 1.1708(2) 0.0364(14) Uani 1 1 d . .
H81 H 0.7838 0.8038 1.1452 0.044 Uiso 1 1 calc R U
C82 C 0.8574(3) 0.7905(2) 1.2210(2) 0.0336(13) Uani 1 1 d . .
H82 H 0.8700 0.8243 1.2290 0.040 Uiso 1 1 calc R U
C83 C 0.8912(3) 0.7535(2) 1.2598(2) 0.0264(12) Uani 1 1 d . .
C84 C 0.8697(3) 0.7039(2) 1.2447(2) 0.0362(14) Uani 1 1 d . .
H84 H 0.8908 0.6775 1.2695 0.043 Uiso 1 1 calc R U
C85 C 0.8175(3) 0.6939(2) 1.1936(2) 0.0358(14) Uani 1 1 d . .
H85 H 0.8049 0.6605 1.1841 0.043 Uiso 1 1 calc R U
C86 C 0.9456(3) 0.7672(2) 1.3143(2) 0.0285(13) Uani 1 1 d . .
H86 H 0.9523 0.8014 1.3231 0.034 Uiso 1 1 calc R U
C87 C 0.9858(3) 0.7349(2) 1.3520(2) 0.0304(13) Uani 1 1 d . .
H87 H 0.9778 0.7007 1.3436 0.036 Uiso 1 1 calc R U
C88 C 1.1109(3) 0.8050(2) 1.4758(2) 0.0324(13) Uani 1 1 d . .
H88 H 1.1221 0.8383 1.4872 0.039 Uiso 1 1 calc R U
C89 C 1.0601(3) 0.79674(19) 1.4235(2) 0.0295(13) Uani 1 1 d . .
H89 H 1.0382 0.8238 1.4004 0.035 Uiso 1 1 calc R U
C90 C 1.0415(3) 0.7478(2) 1.4054(2) 0.0255(12) Uani 1 1 d . .
C91 C 1.0783(3) 0.7095(2) 1.4417(2) 0.0305(13) Uani 1 1 d . .
H91 H 1.0684 0.6759 1.4310 0.037 Uiso 1 1 calc R U
C92 C 1.1294(3) 0.7211(2) 1.4931(2) 0.0325(13) Uani 1 1 d . .
H92 H 1.1538 0.6948 1.5162 0.039 Uiso 1 1 calc R U
N1 N 0.6500(3) 0.47018(16) 0.41385(19) 0.0308(11) Uani 1 1 d . .
N2 N 0.6515(3) 0.52030(15) 0.41345(19) 0.0305(11) Uani 1 1 d . .
N3 N 0.8213(3) 0.46698(16) 0.41128(18) 0.0285(10) Uani 1 1 d . .
N4 N 0.8226(3) 0.51752(16) 0.40826(19) 0.0307(11) Uani 1 1 d . .
N5 N 0.6843(3) 0.53407(17) 1.07906(18) 0.0303(11) Uani 1 1 d . .
N6 N 0.6778(3) 0.48401(16) 1.08011(19) 0.0311(11) Uani 1 1 d . .
N7 N 0.8546(3) 0.52442(16) 1.07276(19) 0.0313(11) Uani 1 1 d . .
N8 N 0.8482(3) 0.47490(16) 1.07356(19) 0.0325(11) Uani 1 1 d . .
N9 N 0.7448(3) 0.41718(16) 0.52710(19) 0.0325(11) Uani 1 1 d . .
N10 N 0.7398(3) 0.42225(17) 0.96556(19) 0.0349(11) Uani 1 1 d . .
N11 N 0.7528(3) 0.57396(16) 0.52279(19) 0.0344(11) Uani 1 1 d . .
N12 N 0.7586(3) 0.58005(17) 0.96148(19) 0.0350(11) Uani 1 1 d . .
N13 N 0.4348(2) 0.27568(17) 0.31411(19) 0.0292(10) Uani 1 1 d . .
N14 N 0.0677(2) 0.22637(16) -0.03776(18) 0.0248(10) Uani 1 1 d . .
N15 N 1.0417(2) 0.26803(17) 0.43118(18) 0.0287(10) Uani 1 1 d . .
N16 N 1.4001(2) 0.22893(18) 0.78734(19) 0.0309(11) Uani 1 1 d . .
N17 N 0.9171(2) 0.27035(16) 1.03431(18) 0.0251(10) Uani 1 1 d . .
N18 N 0.5437(2) 0.22444(16) 0.68544(18) 0.0254(10) Uani 1 1 d . .
N19 N 0.7839(2) 0.73031(18) 1.15678(18) 0.0301(11) Uani 1 1 d . .
N20 N 1.1456(2) 0.76839(17) 1.51144(18) 0.0281(10) Uani 1 1 d . .
O1 O 0.6355(2) 0.37575(13) 0.40321(16) 0.0334(9) Uani 1 1 d . .
O2 O 0.4997(2) 0.37715(14) 0.38714(19) 0.0512(11) Uani 1 1 d . .
O3 O 0.6449(2) 0.61523(13) 0.40163(17) 0.0367(9) Uani 1 1 d . .
O4 O 0.5096(3) 0.61673(15) 0.3815(2) 0.0680(14) Uani 1 1 d . .
O5 O 0.8265(2) 0.37147(13) 0.40276(15) 0.0318(9) Uani 1 1 d . .
O6 O 0.9565(2) 0.36990(14) 0.37672(18) 0.0446(10) Uani 1 1 d . .
O7 O 0.8334(2) 0.61170(13) 0.39080(17) 0.0377(9) Uani 1 1 d . .
O8 O 0.9606(3) 0.60793(16) 0.3583(2) 0.0726(15) Uani 1 1 d . .
O9 O 0.6888(2) 0.62952(13) 1.09176(15) 0.0343(9) Uani 1 1 d . .
O10 O 0.5620(2) 0.63484(15) 1.12523(19) 0.0500(11) Uani 1 1 d . .
O11 O 0.6582(2) 0.38984(13) 1.09445(17) 0.0401(10) Uani 1 1 d . .
O12 O 0.5339(3) 0.39845(17) 1.1311(2) 0.0752(15) Uani 1 1 d . .
O13 O 0.8754(2) 0.61887(13) 1.08176(17) 0.0393(10) Uani 1 1 d . .
O14 O 1.0082(3) 0.61334(16) 1.1114(2) 0.0683(14) Uani 1 1 d . .
O15 O 0.8472(2) 0.38032(13) 1.08875(15) 0.0342(9) Uani 1 1 d . .
O16 O 0.9830(2) 0.37443(14) 1.10748(18) 0.0456(10) Uani 1 1 d . .
Cu1 Cu 0.73462(4) 0.41943(2) 0.42194(3) 0.02812(17) Uani 1 1 d . .
Cu2 Cu 0.74021(4) 0.56876(2) 0.41714(3) 0.02906(17) Uani 1 1 d . .
Cu3 Cu 0.77466(4) 0.57851(2) 1.06632(3) 0.02935(17) Uani 1 1 d . .
Cu4 Cu 0.75523(4) 0.42986(2) 1.07004(3) 0.02971(17) Uani 1 1 d . .
Cu5 Cu 0.50423(4) 0.29311(3) 0.38724(3) 0.03567(19) Uani 1 1 d . .
Cu6 Cu 0.96455(4) 0.28417(3) 0.36326(3) 0.0426(2) Uani 1 1 d . .
Cu7 Cu 0.97736(4) 0.29140(3) 1.10993(3) 0.03290(18) Uani 1 1 d . .
Cu8 Cu 0.70929(4) 0.71704(3) 1.08671(3) 0.0402(2) Uani 1 1 d . .

loop_
_atom_site_aniso_label
_atom_site_aniso_U_11
_atom_site_aniso_U_22
_atom_site_aniso_U_33
_atom_site_aniso_U_23
_atom_site_aniso_U_13
_atom_site_aniso_U_12
C1 0.033(3) 0.020(3) 0.035(3) 0.001(2) -0.007(3) 0.002(3)
C2 0.035(4) 0.032(4) 0.061(4) -0.003(3) -0.012(3) 0.001(3)
C3 0.032(3) 0.022(3) 0.042(3) -0.001(2) -0.004(3) 0.006(3)
C4 0.038(4) 0.030(3) 0.033(3) 0.003(3) -0.004(3) -0.004(3)
C5 0.043(4) 0.025(4) 0.054(4) -0.002(3) -0.005(3) 0.007(3)
C6 0.026(3) 0.030(3) 0.034(3) 0.000(2) 0.000(2) 0.006(3)
C7 0.029(3) 0.037(4) 0.052(4) 0.000(3) 0.007(3) -0.002(3)
C8 0.031(3) 0.025(3) 0.032(3) -0.004(2) 0.001(2) -0.003(3)
C9 0.039(4) 0.032(4) 0.029(3) -0.001(3) -0.008(3) 0.011(3)
C10 0.045(4) 0.034(4) 0.047(4) -0.005(3) 0.008(3) -0.008(3)
C11 0.035(3) 0.030(3) 0.028(3) 0.001(2) -0.001(3) 0.003(3)
C12 0.033(3) 0.032(4) 0.057(4) -0.008(3) 0.010(3) 0.000(3)
C13 0.037(4) 0.029(3) 0.037(3) -0.008(3) 0.003(3) -0.006(3)
C14 0.036(4) 0.025(3) 0.029(3) -0.001(2) -0.012(3) 0.006(3)
C15 0.044(4) 0.035(4) 0.054(4) -0.012(3) 0.005(3) -0.013(3)
C16 0.044(4) 0.024(3) 0.033(3) 0.003(2) -0.006(3) -0.002(3)
C17 0.032(3) 0.036(4) 0.051(4) 0.003(3) -0.009(3) 0.004(3)
C18 0.038(4) 0.023(3) 0.036(3) -0.002(2) -0.004(3) 0.007(3)
C19 0.042(4) 0.030(4) 0.045(4) 0.008(3) 0.001(3) -0.005(3)
C20 0.052(4) 0.029(3) 0.020(3) -0.005(2) -0.004(3) 0.004(3)
C21 0.031(3) 0.047(4) 0.028(3) 0.004(3) -0.003(3) -0.001(3)
C22 0.032(3) 0.041(4) 0.034(3) 0.003(3) 0.002(3) 0.002(3)
C23 0.039(3) 0.030(3) 0.022(3) 0.001(2) 0.001(3) 0.003(3)
C24 0.033(3) 0.064(4) 0.029(3) 0.004(3) -0.004(3) 0.001(3)
C25 0.044(4) 0.060(4) 0.030(3) 0.004(3) 0.010(3) 0.013(3)
C26 0.037(3) 0.048(4) 0.028(3) -0.001(3) -0.008(3) 0.006(3)
C27 0.038(3) 0.046(4) 0.028(3) -0.001(3) -0.004(3) 0.000(3)
C28 0.044(4) 0.050(4) 0.034(4) -0.001(3) 0.013(3) -0.005(3)
C29 0.030(3) 0.063(4) 0.034(4) -0.002(3) -0.002(3) 0.000(3)
C30 0.039(3) 0.040(4) 0.023(3) 0.001(2) 0.002(3) 0.002(3)
C31 0.038(4) 0.055(4) 0.024(3) -0.005(3) 0.007(3) -0.006(3)
C32 0.036(4) 0.049(4) 0.032(3) -0.003(3) -0.001(3) 0.003(3)
C33 0.032(3) 0.050(4) 0.038(4) -0.008(3) 0.001(3) -0.005(3)
C34 0.042(4) 0.044(4) 0.039(4) -0.004(3) 0.017(3) -0.008(3)
C35 0.060(4) 0.033(4) 0.026(3) -0.002(3) 0.001(3) 0.002(3)
C36 0.039(4) 0.059(4) 0.034(4) -0.004(3) -0.003(3) 0.010(3)
C37 0.040(4) 0.062(4) 0.031(4) -0.006(3) 0.003(3) 0.004(3)
C38 0.053(4) 0.042(4) 0.039(4) -0.001(3) 0.011(3) 0.003(3)
C39 0.059(4) 0.043(4) 0.037(4) 0.004(3) 0.004(3) 0.001(3)
C40 0.043(4) 0.058(4) 0.029(3) 0.005(3) 0.006(3) -0.004(3)
C41 0.051(4) 0.056(4) 0.032(4) 0.002(3) 0.001(3) -0.002(3)
C42 0.058(4) 0.033(4) 0.028(3) -0.002(3) 0.000(3) 0.001(3)
C43 0.048(4) 0.037(4) 0.040(4) -0.001(3) 0.014(3) 0.005(3)
C44 0.042(4) 0.039(4) 0.037(4) 0.005(3) 0.003(3) 0.005(3)
C45 0.041(4) 0.030(3) 0.031(3) -0.004(3) -0.007(3) -0.001(3)
C46 0.040(4) 0.032(4) 0.029(3) 0.003(3) -0.011(3) 0.002(3)
C47 0.027(3) 0.036(3) 0.024(3) -0.001(3) 0.001(2) -0.002(3)
C48 0.031(3) 0.031(3) 0.031(3) -0.001(2) -0.004(2) -0.003(3)
C49 0.032(3) 0.037(4) 0.029(3) 0.002(3) -0.003(2) -0.003(3)
C50 0.029(3) 0.036(4) 0.026(3) -0.005(2) -0.005(2) -0.003(2)
C51 0.029(3) 0.039(3) 0.028(3) -0.009(3) 0.001(2) -0.002(3)
C52 0.027(3) 0.033(3) 0.025(3) -0.001(2) -0.003(2) -0.001(3)
C53 0.033(3) 0.020(3) 0.034(3) 0.000(2) 0.000(3) -0.003(2)
C54 0.022(3) 0.037(3) 0.020(3) -0.005(2) -0.003(2) 0.001(3)
C55 0.040(3) 0.028(3) 0.019(3) 0.006(2) -0.005(2) 0.003(3)
C56 0.048(4) 0.022(3) 0.024(3) 0.002(2) -0.005(3) 0.000(3)
C57 0.036(3) 0.030(3) 0.036(3) 0.002(3) -0.008(3) 0.003(3)
C58 0.038(3) 0.034(4) 0.034(3) -0.012(3) -0.010(3) 0.000(3)
C59 0.022(3) 0.038(3) 0.017(3) -0.001(2) -0.002(2) 0.002(3)
C60 0.036(3) 0.029(3) 0.036(3) 0.003(3) -0.009(3) -0.002(3)
C61 0.036(3) 0.038(4) 0.032(3) -0.002(3) -0.011(3) -0.010(3)
C62 0.016(3) 0.034(3) 0.015(3) 0.000(2) -0.004(2) 0.000(2)
C63 0.031(3) 0.048(4) 0.033(3) 0.007(3) -0.001(3) 0.007(3)
C64 0.037(4) 0.045(4) 0.033(3) -0.010(3) -0.006(3) -0.004(3)
C65 0.041(4) 0.043(4) 0.037(3) 0.001(3) -0.006(3) 0.003(3)
C66 0.024(3) 0.050(4) 0.017(3) 0.004(3) 0.001(2) 0.007(3)
C67 0.036(3) 0.043(4) 0.030(3) -0.008(3) -0.009(3) 0.002(3)
C68 0.036(3) 0.041(4) 0.030(3) -0.003(3) -0.003(3) 0.002(3)
C69 0.032(3) 0.023(3) 0.027(3) -0.005(2) -0.004(2) 0.003(2)
C70 0.038(3) 0.026(3) 0.025(3) -0.001(2) -0.004(2) 0.004(3)
C71 0.026(3) 0.035(4) 0.020(3) -0.005(2) 0.000(2) -0.002(3)
C72 0.025(3) 0.023(3) 0.032(3) -0.004(2) -0.002(2) -0.002(2)
C73 0.025(3) 0.028(3) 0.025(3) 0.002(2) -0.001(2) 0.005(2)
C74 0.033(3) 0.035(3) 0.024(3) -0.009(3) 0.000(2) -0.004(3)
C75 0.032(3) 0.038(4) 0.025(3) -0.008(2) -0.003(2) -0.002(3)
C76 0.026(3) 0.032(3) 0.028(3) 0.000(2) 0.000(2) 0.004(3)
C77 0.031(3) 0.024(3) 0.033(3) -0.006(2) -0.005(2) -0.004(3)
C78 0.027(3) 0.037(3) 0.018(3) -0.001(2) -0.003(2) -0.003(3)
C79 0.040(4) 0.038(4) 0.024(3) 0.003(3) -0.016(2) -0.001(3)
C80 0.037(3) 0.024(3) 0.034(3) -0.003(2) -0.010(3) -0.006(3)
C81 0.032(3) 0.050(4) 0.026(3) 0.012(3) -0.009(2) -0.005(3)
C82 0.037(3) 0.031(3) 0.031(3) 0.002(3) -0.012(3) -0.004(3)
C83 0.020(3) 0.033(3) 0.025(3) -0.003(2) -0.003(2) 0.004(3)
C84 0.038(3) 0.043(4) 0.025(3) 0.006(3) -0.012(3) 0.007(3)
C85 0.044(4) 0.035(3) 0.026(3) 0.002(3) -0.016(3) -0.001(3)
C86 0.025(3) 0.039(3) 0.020(3) -0.003(2) -0.005(2) -0.004(3)
C87 0.025(3) 0.038(4) 0.028(3) -0.006(2) -0.003(2) -0.005(3)
C88 0.036(3) 0.029(3) 0.031(3) -0.002(3) -0.008(3) -0.002(3)
C89 0.034(3) 0.022(3) 0.030(3) 0.002(2) -0.011(2) 0.005(2)
C90 0.025(3) 0.034(3) 0.017(3) -0.002(2) -0.003(2) -0.001(3)
C91 0.035(3) 0.024(3) 0.031(3) 0.001(2) -0.010(2) -0.005(3)
C92 0.037(3) 0.033(4) 0.025(3) 0.008(2) -0.011(2) 0.006(3)
N1 0.033(3) 0.022(3) 0.037(3) -0.002(2) -0.005(2) 0.002(2)
N2 0.035(3) 0.016(3) 0.041(3) -0.004(2) 0.002(2) 0.002(2)
N3 0.035(3) 0.020(3) 0.031(3) 0.0029(19) 0.005(2) 0.003(2)
N4 0.034(3) 0.026(3) 0.033(3) 0.000(2) 0.008(2) -0.002(2)
N5 0.036(3) 0.030(3) 0.025(2) 0.002(2) 0.005(2) 0.003(2)
N6 0.042(3) 0.020(3) 0.031(3) -0.002(2) 0.005(2) 0.002(2)
N7 0.038(3) 0.020(3) 0.035(3) 0.003(2) -0.003(2) -0.003(2)
N8 0.043(3) 0.021(3) 0.034(3) -0.002(2) -0.001(2) 0.000(2)
N9 0.035(3) 0.037(3) 0.026(2) 0.002(2) 0.002(2) 0.000(2)
N10 0.041(3) 0.040(3) 0.024(2) -0.001(2) 0.005(2) 0.003(2)
N11 0.042(3) 0.038(3) 0.023(2) -0.004(2) 0.004(2) 0.000(2)
N12 0.040(3) 0.038(3) 0.028(3) 0.001(2) 0.004(2) 0.002(2)
N13 0.028(3) 0.031(3) 0.027(2) 0.000(2) -0.0071(19) 0.000(2)
N14 0.025(2) 0.026(3) 0.023(2) -0.002(2) -0.0038(18) 0.004(2)
N15 0.024(2) 0.039(3) 0.022(2) -0.002(2) -0.0095(19) -0.001(2)
N16 0.027(3) 0.039(3) 0.027(3) -0.001(2) -0.003(2) 0.002(2)
N17 0.022(2) 0.029(3) 0.023(2) -0.004(2) -0.0033(18) 0.000(2)
N18 0.024(2) 0.029(3) 0.023(2) -0.002(2) -0.0013(18) 0.000(2)
N19 0.028(3) 0.040(3) 0.021(2) 0.000(2) -0.0092(19) -0.005(2)
N20 0.028(3) 0.037(3) 0.018(2) 0.002(2) -0.0077(19) 0.002(2)
O1 0.038(2) 0.023(2) 0.039(2) -0.0010(16) 0.0008(18) -0.0008(18)
O2 0.041(3) 0.031(2) 0.078(3) 0.000(2) -0.020(2) -0.004(2)
O3 0.042(2) 0.017(2) 0.051(2) -0.0050(17) 0.0001(19) 0.0020(18)
O4 0.042(3) 0.030(3) 0.129(4) 0.000(3) -0.012(3) 0.015(2)
O5 0.040(2) 0.021(2) 0.034(2) 0.0032(16) -0.0008(17) 0.0071(18)
O6 0.035(2) 0.037(2) 0.060(3) -0.005(2) -0.005(2) 0.010(2)
O7 0.042(2) 0.024(2) 0.048(2) -0.0027(18) 0.0092(19) -0.0028(19)
O8 0.049(3) 0.037(3) 0.135(4) 0.000(3) 0.036(3) -0.009(2)
O9 0.045(3) 0.024(2) 0.032(2) 0.0015(16) -0.0059(18) 0.0017(19)
O10 0.049(3) 0.031(2) 0.070(3) -0.010(2) 0.000(2) 0.014(2)
O11 0.044(2) 0.022(2) 0.056(3) -0.0071(18) 0.013(2) -0.0027(19)
O12 0.056(3) 0.042(3) 0.132(5) -0.012(3) 0.040(3) -0.018(2)
O13 0.041(2) 0.022(2) 0.053(3) 0.0052(18) -0.0034(19) -0.0029(19)
O14 0.044(3) 0.036(3) 0.122(4) 0.001(3) -0.021(3) -0.009(2)
O15 0.044(2) 0.023(2) 0.036(2) -0.0002(16) 0.0016(18) -0.0017(18)
O16 0.048(3) 0.027(2) 0.059(3) 0.0023(19) -0.014(2) 0.009(2)
Cu1 0.0335(4) 0.0207(4) 0.0302(4) 0.0031(3) 0.0024(3) 0.0014(3)
Cu2 0.0349(4) 0.0196(4) 0.0327(4) -0.0030(3) 0.0028(3) 0.0008(3)
Cu3 0.0370(4) 0.0209(4) 0.0299(4) 0.0043(3) 0.0007(3) 0.0011(3)
Cu4 0.0393(4) 0.0206(4) 0.0294(4) -0.0029(3) 0.0035(3) 0.0001(3)
Cu5 0.0341(4) 0.0432(5) 0.0278(4) 0.0017(3) -0.0125(3) -0.0025(3)
Cu6 0.0328(4) 0.0693(6) 0.0238(4) 0.0002(3) -0.0115(3) 0.0005(4)
Cu7 0.0310(4) 0.0418(4) 0.0242(4) -0.0003(3) -0.0108(3) 0.0011(3)
Cu8 0.0341(4) 0.0638(5) 0.0206(4) -0.0015(3) -0.0148(3) 0.0021(4)

loop_
_atom_type_symbol
_atom_type_description
_atom_type_scat_dispersion_real
_atom_type_scat_dispersion_imag
_atom_type_scat_source
C C 0.0033 0.0016 'International Tables Vol C Tables 4.2.6.8 and 6.1.1.4'
H H 0.0000 0.0000 'International Tables Vol C Tables 4.2.6.8 and 6.1.1.4'
N N 0.0061 0.0033 'International Tables Vol C Tables 4.2.6.8 and 6.1.1.4'
O O 0.0106 0.0060 'International Tables Vol C Tables 4.2.6.8 and 6.1.1.4'
Cu Cu 0.3201 1.2651 'International Tables Vol C Tables 4.2.6.8 and 6.1.1.4'

loop_
_geom_angle_atom_site_label_1
_geom_angle_atom_site_label_2
_geom_angle_atom_site_label_3
_geom_angle
_geom_angle_site_symmetry_1
_geom_angle_site_symmetry_3
N1 C1 C2 108.9(5) . .
N1 C1 C4 111.5(5) . .
C2 C1 C4 139.5(5) . .
C1 C2 C3 104.6(5) . .
C1 C2 H2 127.7 . .
C3 C2 H2 127.7 . .
N2 C3 C2 108.3(5) . .
N2 C3 C5 112.3(5) . .
C2 C3 C5 139.2(5) . .
O2 C4 O1 124.2(5) . .
O2 C4 C1 121.0(5) . .
O1 C4 C1 114.8(5) . .
O4 C5 O3 124.7(5) . .
O4 C5 C3 121.1(5) . .
O3 C5 C3 114.1(5) . .
N3 C6 C7 109.0(5) . .
N3 C6 C9 111.6(5) . .
C7 C6 C9 139.1(5) . .
C8 C7 C6 104.7(5) . .
C8 C7 H7 127.7 . .
C6 C7 H7 127.7 . .
N4 C8 C7 109.2(5) . .
N4 C8 C10 111.8(5) . .
C7 C8 C10 138.7(5) . .
O6 C9 O5 123.8(5) . .
O6 C9 C6 120.9(5) . .
O5 C9 C6 115.3(5) . .
O8 C10 O7 124.8(6) . .
O8 C10 C8 120.6(6) . .
O7 C10 C8 114.6(5) . .
N5 C11 C12 109.0(5) . .
N5 C11 C14 114.4(5) . .
C12 C11 C14 136.3(5) . .
C11 C12 C13 104.5(5) . .
C11 C12 H12 127.8 . .
C13 C12 H12 127.8 . .
N6 C13 C12 108.9(5) . .
N6 C13 C15 112.0(5) . .
C12 C13 C15 138.7(5) . .
O10 C14 O9 124.8(5) . .
O10 C14 C11 122.8(5) . .
O9 C14 C11 112.5(5) . .
O12 C15 O11 125.7(6) . .
O12 C15 C13 120.2(6) . .
O11 C15 C13 114.1(5) . .
N7 C16 C17 108.1(5) . .
N7 C16 C19 112.9(5) . .
C17 C16 C19 138.7(5) . .
C18 C17 C16 104.0(5) . .
C18 C17 H17 128.0 . .
C16 C17 H17 128.0 . .
N8 C18 C17 109.5(5) . .
N8 C18 C20 111.7(5) . .
C17 C18 C20 138.5(5) . .
O14 C19 O13 124.4(5) . .
O14 C19 C16 122.0(5) . .
O13 C19 C16 113.6(5) . .
O16 C20 O15 124.3(5) . .
O16 C20 C18 121.1(5) . .
O15 C20 C18 114.6(5) . .
N9 C21 C22 123.5(5) . .
N9 C21 H21 118.3 . .
C22 C21 H21 118.3 . .
C21 C22 C23 120.0(5) . .
C21 C22 H22 120.0 . .
C23 C22 H22 120.0 . .
C22 C23 C24 116.4(5) . .
C22 C23 C26 123.4(5) . .
C24 C23 C26 120.2(5) . .
C25 C24 C23 119.7(5) . .
C25 C24 H24 120.1 . .
C23 C24 H24 120.1 . .
N9 C25 C24 123.6(5) . .
N9 C25 H25 118.2 . .
C24 C25 H25 118.2 . .
C27 C26 C23 126.9(5) . .
C27 C26 H26 116.5 . .
C23 C26 H26 116.5 . .
C26 C27 C30 126.1(5) . .
C26 C27 H27 117.0 . .
C30 C27 H27 117.0 . .
N10 C28 C29 124.3(5) . .
N10 C28 H28 117.8 . .
C29 C28 H28 117.8 . .
C28 C29 C30 119.2(5) . .
C28 C29 H29 120.4 . .
C30 C29 H29 120.4 . .
C31 C30 C29 116.8(5) . .
C31 C30 C27 123.3(5) . .
C29 C30 C27 119.9(5) . .
C32 C31 C30 119.2(5) . .
C32 C31 H31 120.4 . .
C30 C31 H31 120.4 . .
N10 C32 C31 124.2(5) . .
N10 C32 H32 117.9 . .
C31 C32 H32 117.9 . .
N11 C33 C34 123.6(5) . .
N11 C33 H33 118.2 . .
C34 C33 H33 118.2 . .
C33 C34 C35 119.4(5) . .
C33 C34 H34 120.3 . .
C35 C34 H34 120.3 . .
C36 C35 C34 116.5(5) . .
C36 C35 C38 119.1(5) . .
C34 C35 C38 124.3(5) . .
C37 C36 C35 120.5(5) . .
C37 C36 H36 119.8 . .
C35 C36 H36 119.8 . .
N11 C37 C36 123.3(5) . .
N11 C37 H37 118.4 . .
C36 C37 H37 118.4 . .
C39 C38 C35 125.9(6) . .
C39 C38 H38 117.0 . .
C35 C38 H38 117.0 . .
C38 C39 C42 125.1(6) . .
C38 C39 H39 117.4 . .
C42 C39 H39 117.4 . .
N12 C40 C41 125.2(5) . .
N12 C40 H40 117.4 . .
C41 C40 H40 117.4 . .
C40 C41 C42 119.0(6) . .
C40 C41 H41 120.5 . .
C42 C41 H41 120.5 . .
C43 C42 C41 116.7(5) . .
C43 C42 C39 123.7(5) . .
C41 C42 C39 119.5(6) . .
C42 C43 C44 119.4(5) . .
C42 C43 H43 120.3 . .
C44 C43 H43 120.3 . .
N12 C44 C43 123.2(5) . .
N12 C44 H44 118.4 . .
C43 C44 H44 118.4 . .
N13 C45 C46 123.4(5) . .
N13 C45 H45 118.3 . .
C46 C45 H45 118.3 . .
C47 C46 C45 120.7(5) . .
C47 C46 H46 119.7 . .
C45 C46 H46 119.7 . .
C46 C47 C48 115.8(5) . .
C46 C47 C50 123.9(5) . .
C48 C47 C50 120.3(5) . .
C49 C48 C47 120.8(5) . .
C49 C48 H48 119.6 . .
C47 C48 H48 119.6 . .
N13 C49 C48 123.5(5) . .
N13 C49 H49 118.3 . .
C48 C49 H49 118.3 . .
C51 C50 C47 126.9(5) . .
C51 C50 H50 116.6 . .
C47 C50 H50 116.6 . .
C50 C51 C54 125.5(5) . .
C50 C51 H51 117.2 . .
C54 C51 H51 117.2 . .
N14 C52 C53 123.6(5) . .
N14 C52 H52 118.2 . .
C53 C52 H52 118.2 . .
C52 C53 C54 120.2(5) . .
C52 C53 H53 119.9 . .
C54 C53 H53 119.9 . .
C55 C54 C53 115.7(4) . .
C55 C54 C51 123.9(5) . .
C53 C54 C51 120.4(5) . .
C56 C55 C54 120.9(5) . .
C56 C55 H55 119.6 . .
C54 C55 H55 119.6 . .
N14 C56 C55 123.4(5) . .
N14 C56 H56 118.3 . .
C55 C56 H56 118.3 . .
N15 C57 C58 123.4(5) . .
N15 C57 H57 118.3 . .
C58 C57 H57 118.3 . .
C57 C58 C59 120.2(5) . .
C57 C58 H58 119.9 . .
C59 C58 H58 119.9 . .
C60 C59 C58 116.3(5) . .
C60 C59 C62 119.8(5) . .
C58 C59 C62 123.9(5) . .
C61 C60 C59 120.7(5) . .
C61 C60 H60 119.7 . .
C59 C60 H60 119.7 . .
N15 C61 C60 122.5(5) . .
N15 C61 H61 118.8 . .
C60 C61 H61 118.8 . .
C63 C62 C59 124.9(5) . .
C63 C62 H62 117.5 . .
C59 C62 H62 117.5 . .
C62 C63 C66 124.4(5) . .
C62 C63 H63 117.8 . .
C66 C63 H63 117.8 . .
N16 C64 C65 122.8(5) . .
N16 C64 H64 118.6 . .
C65 C64 H64 118.6 . .
C66 C65 C64 119.7(5) . .
C66 C65 H65 120.1 . .
C64 C65 H65 120.1 . .
C65 C66 C67 117.4(5) . .
C65 C66 C63 118.6(5) . .
C67 C66 C63 124.0(5) . .
C68 C67 C66 119.7(5) . .
C68 C67 H67 120.2 . .
C66 C67 H67 120.2 . .
N16 C68 C67 122.7(5) . .
N16 C68 H68 118.7 . .
C67 C68 H68 118.7 . .
N17 C69 C70 123.4(5) . .
N17 C69 H69 118.3 . .
C70 C69 H69 118.3 . .
C69 C70 C71 120.3(5) . .
C69 C70 H70 119.9 . .
C71 C70 H70 119.9 . .
C70 C71 C72 116.3(4) . .
C70 C71 C74 123.3(5) . .
C72 C71 C74 120.5(5) . .
C73 C72 C71 120.1(5) . .
C73 C72 H72 119.9 . .
C71 C72 H72 119.9 . .
N17 C73 C72 124.0(5) . .
N17 C73 H73 118.0 . .
C72 C73 H73 118.0 . .
C75 C74 C71 124.9(5) . .
C75 C74 H74 117.6 . .
C71 C74 H74 117.6 . .
C74 C75 C78 126.6(5) . .
C74 C75 H75 116.7 . .
C78 C75 H75 116.7 . .
N18 C76 C77 122.6(5) . .
N18 C76 H76 118.7 . .
C77 C76 H76 118.7 . .
C76 C77 C78 120.9(5) . .
C76 C77 H77 119.5 . .
C78 C77 H77 119.5 . .
C77 C78 C79 116.4(5) . .
C77 C78 C75 120.0(5) . .
C79 C78 C75 123.6(5) . .
C80 C79 C78 119.9(5) . .
C80 C79 H79 120.0 . .
C78 C79 H79 120.0 . .
N18 C80 C79 123.5(5) . .
N18 C80 H80 118.2 . .
C79 C80 H80 118.2 . .
N19 C81 C82 123.0(5) . .
N19 C81 H81 118.5 . .
C82 C81 H81 118.5 . .
C81 C82 C83 120.5(5) . .
C81 C82 H82 119.8 . .
C83 C82 H82 119.8 . .
C82 C83 C84 116.4(5) . .
C82 C83 C86 120.3(5) . .
C84 C83 C86 123.2(5) . .
C85 C84 C83 120.2(5) . .
C85 C84 H84 119.9 . .
C83 C84 H84 119.9 . .
N19 C85 C84 122.8(5) . .
N19 C85 H85 118.6 . .
C84 C85 H85 118.6 . .
C87 C86 C83 125.4(5) . .
C87 C86 H86 117.3 . .
C83 C86 H86 117.3 . .
C86 C87 C90 126.1(5) . .
C86 C87 H87 116.9 . .
C90 C87 H87 116.9 . .
N20 C88 C89 124.3(5) . .
N20 C88 H88 117.9 . .
C89 C88 H88 117.9 . .
C88 C89 C90 119.5(5) . .
C88 C89 H89 120.3 . .
C90 C89 H89 120.3 . .
C89 C90 C91 116.6(4) . .
C89 C90 C87 123.8(5) . .
C91 C90 C87 119.6(5) . .
C92 C91 C90 120.2(5) . .
C92 C91 H91 119.9 . .
C90 C91 H91 119.9 . .
N20 C92 C91 123.0(5) . .
N20 C92 H92 118.5 . .
C91 C92 H92 118.5 . .
N2 N1 C1 108.6(4) . .
N2 N1 Cu1 133.1(3) . .
C1 N1 Cu1 118.0(3) . .
N1 N2 C3 109.6(4) . .
N1 N2 Cu2 132.6(3) . .
C3 N2 Cu2 117.2(3) . .
N4 N3 C6 108.4(4) . .
N4 N3 Cu1 132.4(3) . .
C6 N3 Cu1 118.3(4) . .
N3 N4 C8 108.7(4) . .
N3 N4 Cu2 133.1(3) . .
C8 N4 Cu2 117.9(4) . .
N6 N5 C11 109.1(4) . .
N6 N5 Cu3 132.4(4) . .
C11 N5 Cu3 117.7(4) . .
N5 N6 C13 108.6(4) . .
N5 N6 Cu4 133.1(4) . .
C13 N6 Cu4 117.5(4) . .
N8 N7 C16 110.0(4) . .
N8 N7 Cu3 133.2(4) . .
C16 N7 Cu3 116.1(4) . .
N7 N8 C18 108.3(4) . .
N7 N8 Cu4 132.7(4) . .
C18 N8 Cu4 118.1(4) . .
C25 N9 C21 116.8(5) . .
C25 N9 Cu1 120.9(4) . .
C21 N9 Cu1 122.0(3) . .
C28 N10 C32 116.3(5) . .
C28 N10 Cu4 123.1(4) . .
C32 N10 Cu4 120.4(4) . .
C37 N11 C33 116.7(5) . .
C37 N11 Cu2 121.3(4) . .
C33 N11 Cu2 121.7(4) . .
C40 N12 C44 116.4(5) . .
C40 N12 Cu3 121.6(4) . .
C44 N12 Cu3 121.2(4) . .
C49 N13 C45 115.8(4) . .
C49 N13 Cu5 122.9(3) . .
C45 N13 Cu5 121.2(4) . .
C52 N14 C56 116.1(4) . .
C52 N14 Cu5 120.7(3) . 4_565
C56 N14 Cu5 123.1(4) . 4_565
C57 N15 C61 116.9(4) . .
C57 N15 Cu6 120.7(4) . .
C61 N15 Cu6 122.4(3) . .
C64 N16 C68 117.7(5) . .
C64 N16 Cu6 120.0(4) . 4_666
C68 N16 Cu6 122.3(4) . 4_666
C73 N17 C69 115.7(4) . .
C73 N17 Cu7 122.2(3) . .
C69 N17 Cu7 121.7(4) . .
C80 N18 C76 116.5(4) . .
C80 N18 Cu7 121.4(4) . 4_565
C76 N18 Cu7 122.1(3) . 4_565
C81 N19 C85 117.0(4) . .
C81 N19 Cu8 119.7(3) . .
C85 N19 Cu8 123.3(4) . .
C92 N20 C88 116.4(4) . .
C92 N20 Cu8 121.8(3) . 4_676
C88 N20 Cu8 121.7(4) . 4_676
C4 O1 Cu1 116.1(3) . .
C4 O2 Cu5 115.3(4) . .
C5 O3 Cu2 116.2(3) . .
C9 O5 Cu1 114.8(3) . .
C9 O6 Cu6 125.1(4) . .
C10 O7 Cu2 116.0(4) . .
C14 O9 Cu3 115.7(3) . .
C14 O9 Cu8 121.6(3) . .
Cu3 O9 Cu8 122.50(17) . .
C15 O11 Cu4 116.0(4) . .
C19 O13 Cu3 116.5(3) . .
C20 O15 Cu4 115.8(3) . .
C20 O16 Cu7 120.1(4) . .
N3 Cu1 N1 93.62(18) . .
N3 Cu1 O1 160.93(16) . .
N1 Cu1 O1 79.56(16) . .
N3 Cu1 O5 79.87(16) . .
N1 Cu1 O5 162.55(16) . .
O1 Cu1 O5 101.38(15) . .
N3 Cu1 N9 97.46(16) . .
N1 Cu1 N9 96.56(17) . .
O1 Cu1 N9 100.99(15) . .
O5 Cu1 N9 100.32(15) . .
N4 Cu2 N2 93.22(18) . .
N4 Cu2 O3 163.56(16) . .
N2 Cu2 O3 80.03(16) . .
N4 Cu2 O7 79.80(17) . .
N2 Cu2 O7 160.62(16) . .
O3 Cu2 O7 101.69(15) . .
N4 Cu2 N11 97.09(17) . .
N2 Cu2 N11 95.72(17) . .
O3 Cu2 N11 98.48(15) . .
O7 Cu2 N11 103.04(16) . .
N5 Cu3 N7 93.37(19) . .
N5 Cu3 O13 161.58(16) . .
N7 Cu3 O13 80.59(17) . .
N5 Cu3 O9 79.57(17) . .
N7 Cu3 O9 159.98(15) . .
O13 Cu3 O9 100.23(15) . .
N5 Cu3 N12 96.49(17) . .
N7 Cu3 N12 96.80(17) . .
O13 Cu3 N12 101.48(16) . .
O9 Cu3 N12 102.57(15) . .
N8 Cu4 N6 93.29(19) . .
N8 Cu4 O11 161.98(16) . .
N6 Cu4 O11 80.08(17) . .
N8 Cu4 O15 79.55(16) . .
N6 Cu4 O15 160.97(16) . .
O11 Cu4 O15 101.36(15) . .
N8 Cu4 N10 97.52(17) . .
N6 Cu4 N10 98.42(17) . .
O11 Cu4 N10 100.01(16) . .
O15 Cu4 N10 99.98(15) . .
N14 Cu5 N13 150.46(19) 4_666 .
N14 Cu5 O2 106.54(16) 4_666 .
N13 Cu5 O2 102.73(17) . .
N16 Cu6 N15 155.1(2) 4_565 .
N16 Cu6 O6 104.70(17) 4_565 .
N15 Cu6 O6 99.57(17) . .
N17 Cu7 N18 150.51(19) . 4_666
N17 Cu7 O16 106.83(16) . .
N18 Cu7 O16 102.36(16) 4_666 .
N20 Cu8 N19 156.7(2) 4_575 .
N20 Cu8 O9 99.66(16) 4_575 .
N19 Cu8 O9 103.40(16) . .

loop_
_geom_bond_atom_site_label_1
_geom_bond_atom_site_label_2
_geom_bond_distance
_geom_bond_site_symmetry_2
C1 N1 1.344(6) .
C1 C2 1.391(7) .
C1 C4 1.491(7) .
C2 C3 1.396(7) .
C2 H2 0.9300 .
C3 N2 1.342(6) .
C3 C5 1.490(7) .
C4 O2 1.245(6) .
C4 O1 1.274(6) .
C5 O4 1.223(6) .
C5 O3 1.289(6) .
C6 N3 1.347(6) .
C6 C7 1.391(7) .
C6 C9 1.489(7) .
C7 C8 1.384(7) .
C7 H7 0.9300 .
C8 N4 1.344(6) .
C8 C10 1.497(8) .
C9 O6 1.243(6) .
C9 O5 1.289(6) .
C10 O8 1.245(6) .
C10 O7 1.282(6) .
C11 N5 1.337(6) .
C11 C12 1.389(7) .
C11 C14 1.490(7) .
C12 C13 1.390(7) .
C12 H12 0.9300 .
C13 N6 1.345(6) .
C13 C15 1.504(8) .
C14 O10 1.224(6) .
C14 O9 1.309(6) .
C15 O12 1.227(7) .
C15 O11 1.290(7) .
C16 N7 1.343(6) .
C16 C17 1.398(7) .
C16 C19 1.491(7) .
C17 C18 1.390(7) .
C17 H17 0.9300 .
C18 N8 1.342(6) .
C18 C20 1.491(7) .
C19 O14 1.226(6) .
C19 O13 1.291(6) .
C20 O16 1.244(6) .
C20 O15 1.286(6) .
C21 N9 1.334(6) .
C21 C22 1.381(7) .
C21 H21 0.9300 .
C22 C23 1.387(7) .
C22 H22 0.9300 .
C23 C24 1.394(7) .
C23 C26 1.461(7) .
C24 C25 1.381(7) .
C24 H24 0.9300 .
C25 N9 1.332(7) .
C25 H25 0.9300 .
C26 C27 1.321(7) .
C26 H26 0.9300 .
C27 C30 1.461(7) .
C27 H27 0.9300 .
C28 N10 1.328(7) .
C28 C29 1.380(7) .
C28 H28 0.9300 .
C29 C30 1.393(7) .
C29 H29 0.9300 .
C30 C31 1.390(7) .
C31 C32 1.384(7) .
C31 H31 0.9300 .
C32 N10 1.328(7) .
C32 H32 0.9300 .
C33 N11 1.334(6) .
C33 C34 1.382(7) .
C33 H33 0.9300 .
C34 C35 1.393(8) .
C34 H34 0.9300 .
C35 C36 1.377(8) .
C35 C38 1.481(7) .
C36 C37 1.376(7) .
C36 H36 0.9300 .
C37 N11 1.331(7) .
C37 H37 0.9300 .
C38 C39 1.287(8) .
C38 H38 0.9300 .
C39 C42 1.477(7) .
C39 H39 0.9300 .
C40 N12 1.325(7) .
C40 C41 1.369(7) .
C40 H40 0.9300 .
C41 C42 1.399(8) .
C41 H41 0.9300 .
C42 C43 1.393(8) .
C43 C44 1.398(7) .
C43 H43 0.9300 .
C44 N12 1.334(6) .
C44 H44 0.9300 .
C45 N13 1.343(6) .
C45 C46 1.377(7) .
C45 H45 0.9300 .
C46 C47 1.375(7) .
C46 H46 0.9300 .
C47 C48 1.386(7) .
C47 C50 1.454(7) .
C48 C49 1.367(7) .
C48 H48 0.9300 .
C49 N13 1.341(6) .
C49 H49 0.9300 .
C50 C51 1.335(7) .
C50 H50 0.9300 .
C51 C54 1.469(7) .
C51 H51 0.9300 .
C52 N14 1.337(6) .
C52 C53 1.363(6) .
C52 H52 0.9300 .
C53 C54 1.403(7) .
C53 H53 0.9300 .
C54 C55 1.375(7) .
C55 C56 1.363(7) .
C55 H55 0.9300 .
C56 N14 1.345(6) .
C56 H56 0.9300 .
C57 N15 1.335(6) .
C57 C58 1.372(7) .
C57 H57 0.9300 .
C58 C59 1.386(7) .
C58 H58 0.9300 .
C59 C60 1.384(7) .
C59 C62 1.491(6) .
C60 C61 1.374(7) .
C60 H60 0.9300 .
C61 N15 1.348(7) .
C61 H61 0.9300 .
C62 C63 1.278(7) .
C62 H62 0.9300 .
C63 C66 1.487(7) .
C63 H63 0.9300 .
C64 N16 1.338(7) .
C64 C65 1.382(7) .
C64 H64 0.9300 .
C65 C66 1.380(7) .
C65 H65 0.9300 .
C66 C67 1.392(7) .
C67 C68 1.379(7) .
C67 H67 0.9300 .
C68 N16 1.339(6) .
C68 H68 0.9300 .
C69 N17 1.354(6) .
C69 C70 1.370(6) .
C69 H69 0.9300 .
C70 C71 1.389(7) .
C70 H70 0.9300 .
C71 C72 1.391(7) .
C71 C74 1.464(7) .
C72 C73 1.366(6) .
C72 H72 0.9300 .
C73 N17 1.344(6) .
C73 H73 0.9300 .
C74 C75 1.338(7) .
C74 H74 0.9300 .
C75 C78 1.467(7) .
C75 H75 0.9300 .
C76 N18 1.349(6) .
C76 C77 1.378(6) .
C76 H76 0.9300 .
C77 C78 1.379(7) .
C77 H77 0.9300 .
C78 C79 1.390(7) .
C79 C80 1.378(6) .
C79 H79 0.9300 .
C80 N18 1.344(6) .
C80 H80 0.9300 .
C81 N19 1.340(7) .
C81 C82 1.370(7) .
C81 H81 0.9300 .
C82 C83 1.377(7) .
C82 H82 0.9300 .
C83 C84 1.392(7) .
C83 C86 1.466(6) .
C84 C85 1.369(7) .
C84 H84 0.9300 .
C85 N19 1.340(6) .
C85 H85 0.9300 .
C86 C87 1.321(7) .
C86 H86 0.9300 .
C87 C90 1.456(6) .
C87 H87 0.9300 .
C88 N20 1.338(6) .
C88 C89 1.368(7) .
C88 H88 0.9300 .
C89 C90 1.382(7) .
C89 H89 0.9300 .
C90 C91 1.391(7) .
C91 C92 1.374(6) .
C91 H91 0.9300 .
C92 N20 1.334(6) .
C92 H92 0.9300 .
N1 N2 1.327(6) .
N1 Cu1 1.929(4) .
N2 Cu2 1.934(4) .
N3 N4 1.340(5) .
N3 Cu1 1.921(4) .
N4 Cu2 1.931(4) .
N5 N6 1.330(5) .
N5 Cu3 1.923(4) .
N6 Cu4 1.934(4) .
N7 N8 1.316(6) .
N7 Cu3 1.938(4) .
N8 Cu4 1.931(4) .
N9 Cu1 2.250(4) .
N10 Cu4 2.246(4) .
N11 Cu2 2.264(4) .
N12 Cu3 2.246(4) .
N13 Cu5 1.930(4) .
N14 Cu5 1.926(4) 4_565
N15 Cu6 1.912(4) .
N16 Cu6 1.911(4) 4_666
N17 Cu7 1.923(4) .
N18 Cu7 1.935(4) 4_565
N19 Cu8 1.905(4) .
N20 Cu8 1.901(4) 4_676
O1 Cu1 2.010(3) .
O2 Cu5 2.227(4) .
O3 Cu2 1.997(3) .
O5 Cu1 2.030(3) .
O6 Cu6 2.293(4) .
O7 Cu2 2.012(4) .
O9 Cu3 2.048(4) .
O9 Cu8 2.345(4) .
O11 Cu4 2.006(4) .
O13 Cu3 1.974(4) .
O15 Cu4 2.016(4) .
O16 Cu7 2.201(4) .
Cu5 N14 1.926(4) 4_666
Cu6 N16 1.911(4) 4_565
Cu7 N18 1.935(4) 4_666
Cu8 N20 1.901(4) 4_575
